data_7159102
loop_
_publ_author_name
'Biswas, Subir'
'Barman, Dipankar'
'Gogoi, Gautam'
'Hoque, Nazimul'
'Devi, Arpita'
'Purkayastha, Siddhartha K.'
'Guha, Ankur Kanti'
'Nath, Jayanta K.'
'Bania, Kusum K.'

_publ_section_title
;
 Heterogeneous iron catalyst for C(1)-H functionalization of 2-naphthols
 with primary aromatic alcohols.
;
_journal_issue 8
_journal_name_full 'Organic &amp; biomolecular chemistry'
_journal_page_first 1657
_journal_page_last 1661
_journal_paper_doi 10.1039/d3ob00004d
_journal_volume 21
_journal_year 2023
_chemical_formula_moiety 'C20 H18 O4'
_chemical_formula_sum 'C20 H18 O4'
_chemical_formula_weight 322.34
_space_group_crystal_system triclinic
_space_group_IT_number 2
_space_group_name_Hall '-P 1'
_space_group_name_H-M_alt 'P -1'
_atom_sites_solution_hydrogens geom
_atom_sites_solution_primary direct
_atom_sites_solution_secondary difmap
_audit_creation_method SHELXL-97
_audit_update_record
;
2022-11-17 deposited with the CCDC.	2023-01-19 downloaded from the CCDC.
;
_cell_angle_alpha 63.537(5)
_cell_angle_beta 72.847(5)
_cell_angle_gamma 80.933(5)
_cell_formula_units_Z 4
_cell_length_a 10.610(2)
_cell_length_b 12.799(3)
_cell_length_c 14.258(3)
_cell_measurement_reflns_used 7077
_cell_measurement_temperature 296(2)
_cell_measurement_theta_max 22.09
_cell_measurement_theta_min 2.35
_cell_volume 1655.5(6)
_computing_cell_refinement 'Bruker SAINT'
_computing_data_collection 'Bruker APEX2'
_computing_data_reduction 'Bruker SAINT'
_computing_molecular_graphics 'Bruker SHELXTL'
_computing_publication_material 'Bruker SHELXTL'
_computing_structure_refinement 'SHELXL-2014 (Sheldrick 2014)'
_computing_structure_solution 'SHELXS-97 (Sheldrick, 2008)'
_diffrn_ambient_temperature 296(2)
_diffrn_measured_fraction_theta_full 0.987
_diffrn_measured_fraction_theta_max 0.987
_diffrn_measurement_device_type 'Bruker APEX-II CCD'
_diffrn_measurement_method '\f and \w scans'
_diffrn_radiation_monochromator graphite
_diffrn_radiation_source 'fine-focus sealed tube'
_diffrn_radiation_type MoK\a
_diffrn_radiation_wavelength 0.71073
_diffrn_reflns_av_R_equivalents 0.0639
_diffrn_reflns_av_sigmaI/netI 0.0514
_diffrn_reflns_limit_h_max 13
_diffrn_reflns_limit_h_min -13
_diffrn_reflns_limit_k_max 16
_diffrn_reflns_limit_k_min -16
_diffrn_reflns_limit_l_max 18
_diffrn_reflns_limit_l_min -18
_diffrn_reflns_number 47343
_diffrn_reflns_theta_full 27.94
_diffrn_reflns_theta_max 27.94
_diffrn_reflns_theta_min 1.78
_exptl_absorpt_coefficient_mu 0.090
_exptl_absorpt_correction_T_max 0.981
_exptl_absorpt_correction_T_min 0.977
_exptl_absorpt_correction_type multi-scan
_exptl_absorpt_process_details 'SADABS-2014/2 (Bruker,2014/2)'
_exptl_crystal_colour colorless
_exptl_crystal_density_diffrn 1.293
_exptl_crystal_density_method 'not measured'
_exptl_crystal_description block
_exptl_crystal_F_000 680
_exptl_crystal_size_max 0.26
_exptl_crystal_size_mid 0.23
_exptl_crystal_size_min 0.21
_refine_diff_density_max 0.200
_refine_diff_density_min -0.210
_refine_diff_density_rms 0.039
_refine_ls_extinction_method none
_refine_ls_goodness_of_fit_ref 1.026
_refine_ls_hydrogen_treatment mixed
_refine_ls_matrix_type full
_refine_ls_number_parameters 442
_refine_ls_number_reflns 7833
_refine_ls_number_restraints 2
_refine_ls_restrained_S_all 1.025
_refine_ls_R_factor_all 0.1253
_refine_ls_R_factor_gt 0.0566
_refine_ls_shift/su_max 0.000
_refine_ls_shift/su_mean 0.000
_refine_ls_structure_factor_coef Fsqd
_refine_ls_weighting_details 'calc w=1/[\s^2^(Fo^2^)+(0.1000P)^2^+0.1000P] where P=(Fo^2^+2Fc^2^)/3'
_refine_ls_weighting_scheme calc
_refine_ls_wR_factor_gt 0.1508
_refine_ls_wR_factor_ref 0.1983
_reflns_number_gt 4026
_reflns_number_total 7833
_reflns_threshold_expression >2sigma(I)
_cod_data_source_file d3ob00004d2.cif
_cod_data_source_block kkb_rs50_0m_a
_cod_depositor_comments 'Adding full bibliography for 7159099--7159102.cif.'
_cod_database_code 7159102

loop_
_symmetry_equiv_pos_as_xyz
'x, y, z'
'-x, -y, -z'

loop_
_atom_site_label
_atom_site_type_symbol
_atom_site_fract_x
_atom_site_fract_y
_atom_site_fract_z
_atom_site_U_iso_or_equiv
_atom_site_adp_type
_atom_site_occupancy
_atom_site_symmetry_multiplicity
_atom_site_calc_flag
_atom_site_refinement_flags
_atom_site_disorder_assembly
_atom_site_disorder_group
O1 O 0.12234(14) 0.46627(15) 0.21445(15) 0.0665(5) Uani 1 1 d . . .
H1 H 0.0819 0.4401 0.1890 0.100 Uiso 1 1 calc R . .
O2 O 0.28334(17) 1.04011(14) 0.03513(14) 0.0732(5) Uani 1 1 d . . .
O3 O 0.91757(16) 0.30222(16) 0.04586(14) 0.0702(5) Uani 1 1 d . . .
O8 O -0.09588(16) -0.19374(15) 0.56120(14) 0.0692(5) Uani 1 1 d . . .
O6 O 0.2711(2) 0.54874(16) 0.52523(15) 0.0821(6) Uani 1 1 d . . .
O4 O 0.97207(16) 0.39129(17) 0.13072(16) 0.0818(6) Uani 1 1 d . . .
O7 O -0.24841(18) -0.09853(17) 0.64093(17) 0.0819(6) Uani 1 1 d . . .
O5 O 0.50807(19) -0.02517(19) 0.72192(18) 0.0836(6) Uani 1 1 d D . .
C2 C 0.2869(2) 0.68011(18) 0.22006(17) 0.0483(5) Uani 1 1 d . . .
C3 C 0.5225(2) 0.38448(17) 0.13019(16) 0.0445(5) Uani 1 1 d . . .
C4 C 0.3388(2) 0.47988(17) 0.21950(17) 0.0464(5) Uani 1 1 d . . .
C5 C 0.6569(2) 0.35609(18) 0.10300(17) 0.0496(5) Uani 1 1 d . . .
H5 H 0.6857 0.3110 0.0640 0.060 Uiso 1 1 calc R . .
C6 C 0.1777(2) -0.03986(18) 0.69999(17) 0.0478(5) Uani 1 1 d . . .
C7 C 0.2058(2) -0.10820(18) 0.64013(17) 0.0479(5) Uani 1 1 d . . .
C8 C 0.4758(2) 0.45261(17) 0.19079(17) 0.0462(5) Uani 1 1 d . . .
C9 C 0.2201(2) 0.7348(2) 0.13967(18) 0.0556(6) Uani 1 1 d . . .
H9 H 0.1741 0.6897 0.1254 0.067 Uiso 1 1 calc R . .
C10 C 0.2534(2) 0.44012(18) 0.18608(18) 0.0496(5) Uani 1 1 d . . .
C11 C 0.2883(2) 0.92243(19) 0.09969(19) 0.0542(6) Uani 1 1 d . . .
C12 C 0.1022(2) -0.13571(18) 0.61311(18) 0.0524(5) Uani 1 1 d . . .
H12 H 0.1205 -0.1812 0.5746 0.063 Uiso 1 1 calc R . .
C13 C 0.4296(2) 0.34606(18) 0.09935(18) 0.0522(6) Uani 1 1 d . . .
H13 H 0.4586 0.3017 0.0597 0.063 Uiso 1 1 calc R . .
C14 C 0.2594(2) 0.1906(2) 0.72102(18) 0.0549(6) Uani 1 1 d . . .
C15 C 0.7479(2) 0.39316(18) 0.13250(18) 0.0507(5) Uani 1 1 d . . .
C16 C -0.0249(2) -0.09743(18) 0.64181(17) 0.0498(5) Uani 1 1 d . . .
C17 C 0.2998(2) 0.37299(18) 0.12662(18) 0.0530(6) Uani 1 1 d . . .
H17 H 0.2404 0.3467 0.1057 0.064 Uiso 1 1 calc R . .
C18 C 0.5726(2) 0.49014(19) 0.21932(19) 0.0558(6) Uani 1 1 d . . .
H18 H 0.5458 0.5356 0.2580 0.067 Uiso 1 1 calc R . .
C19 C 0.2829(2) -0.01213(19) 0.72795(18) 0.0530(6) Uani 1 1 d . . .
C20 C 0.2845(2) 0.54947(18) 0.28595(17) 0.0533(6) Uani 1 1 d . . .
H20A H 0.1942 0.5276 0.3256 0.064 Uiso 1 1 calc R . .
H20B H 0.3354 0.5286 0.3386 0.064 Uiso 1 1 calc R . .
C21 C -0.1344(2) -0.1286(2) 0.61532(19) 0.0574(6) Uani 1 1 d . . .
C22 C 0.3537(2) 0.7511(2) 0.2384(2) 0.0590(6) Uani 1 1 d . . .
H22 H 0.3994 0.7169 0.2921 0.071 Uiso 1 1 calc R . .
C23 C 0.0463(2) -0.0003(2) 0.72710(18) 0.0571(6) Uani 1 1 d . . .
H23 H 0.0262 0.0459 0.7651 0.069 Uiso 1 1 calc R . .
C24 C -0.0524(2) -0.0279(2) 0.69910(18) 0.0566(6) Uani 1 1 d . . .
H24 H -0.1382 -0.0004 0.7181 0.068 Uiso 1 1 calc R . .
C25 C 0.2601(3) 0.4322(2) 0.5917(2) 0.0613(6) Uani 1 1 d . . .
C26 C 0.2199(2) 0.8535(2) 0.08039(19) 0.0590(6) Uani 1 1 d . . .
H26 H 0.1736 0.8879 0.0271 0.071 Uiso 1 1 calc R . .
C27 C 0.3550(2) 0.8709(2) 0.1798(2) 0.0599(6) Uani 1 1 d . . .
H27 H 0.4003 0.9163 0.1943 0.072 Uiso 1 1 calc R . .
C28 C 0.7022(2) 0.46172(19) 0.19196(19) 0.0582(6) Uani 1 1 d . . .
H28 H 0.7623 0.4876 0.2125 0.070 Uiso 1 1 calc R . .
C29 C 0.3710(2) 0.2447(2) 0.6408(2) 0.0630(6) Uani 1 1 d . . .
H29 H 0.4468 0.1996 0.6299 0.076 Uiso 1 1 calc R . .
C30 C 0.8884(2) 0.3639(2) 0.10427(19) 0.0560(6) Uani 1 1 d . . .
C31 C 0.2587(2) 0.0617(2) 0.79062(19) 0.0616(6) Uani 1 1 d . . .
H31A H 0.1740 0.0424 0.8435 0.074 Uiso 1 1 calc R . .
H31B H 0.3261 0.0418 0.8299 0.074 Uiso 1 1 calc R . .
C32 C 0.4080(2) -0.0529(2) 0.69527(19) 0.0590(6) Uani 1 1 d . . .
C33 C 0.3367(2) -0.1467(2) 0.6086(2) 0.0606(6) Uani 1 1 d . . .
H33 H 0.3554 -0.1914 0.5693 0.073 Uiso 1 1 calc R . .
C34 C 0.1501(3) 0.2622(2) 0.7326(2) 0.0696(7) Uani 1 1 d . . .
H34 H 0.0736 0.2288 0.7848 0.084 Uiso 1 1 calc R . .
C35 C 0.3715(2) 0.3627(2) 0.5777(2) 0.0676(7) Uani 1 1 d . . .
H35 H 0.4475 0.3965 0.5250 0.081 Uiso 1 1 calc R . .
C36 C 0.4355(2) -0.1190(2) 0.6352(2) 0.0641(6) Uani 1 1 d . . .
H36 H 0.5217 -0.1440 0.6133 0.077 Uiso 1 1 calc R . .
C37 C 0.3582(3) 1.1143(2) 0.0472(2) 0.0755(8) Uani 1 1 d . . .
H37A H 0.3225 1.1146 0.1173 0.113 Uiso 1 1 calc R . .
H37B H 0.3544 1.1922 -0.0080 0.113 Uiso 1 1 calc R . .
H37C H 0.4484 1.0861 0.0404 0.113 Uiso 1 1 calc R . .
C38 C 0.1490(3) 0.3814(2) 0.6700(2) 0.0733(7) Uani 1 1 d . . .
H38 H 0.0734 0.4267 0.6811 0.088 Uiso 1 1 calc R . .
C39 C -0.1969(3) -0.2287(2) 0.5323(2) 0.0799(8) Uani 1 1 d . . .
H39A H -0.2563 -0.2796 0.5969 0.120 Uiso 1 1 calc R . .
H39B H -0.1564 -0.2691 0.4875 0.120 Uiso 1 1 calc R . .
H39C H -0.2449 -0.1608 0.4933 0.120 Uiso 1 1 calc R . .
C40 C 1.0541(3) 0.2683(3) 0.0151(3) 0.0863(9) Uani 1 1 d . . .
H40A H 1.1058 0.3368 -0.0284 0.129 Uiso 1 1 calc R . .
H40B H 1.0625 0.2237 -0.0258 0.129 Uiso 1 1 calc R . .
H40C H 1.0848 0.2217 0.0790 0.129 Uiso 1 1 calc R . .
C41 C 0.1518(4) 0.6185(3) 0.5256(3) 0.1120(12) Uani 1 1 d . . .
H41A H 0.0894 0.5871 0.5087 0.168 Uiso 1 1 calc R . .
H41B H 0.1702 0.6972 0.4723 0.168 Uiso 1 1 calc R . .
H41C H 0.1155 0.6181 0.5959 0.168 Uiso 1 1 calc R . .
H5A H 0.578(2) -0.052(3) 0.697(2) 0.101(12) Uiso 1 1 d D . .

loop_
_atom_site_aniso_label
_atom_site_aniso_U_11
_atom_site_aniso_U_22
_atom_site_aniso_U_33
_atom_site_aniso_U_23
_atom_site_aniso_U_13
_atom_site_aniso_U_12
O1 0.0481(9) 0.0798(11) 0.0910(13) -0.0517(10) -0.0208(9) 0.0000(8)
O2 0.0946(13) 0.0569(10) 0.0807(12) -0.0318(9) -0.0323(10) -0.0088(9)
O3 0.0523(10) 0.0908(12) 0.0831(12) -0.0483(11) -0.0229(9) 0.0025(9)
O8 0.0640(11) 0.0770(11) 0.0855(12) -0.0433(10) -0.0281(9) -0.0080(8)
O6 0.1018(15) 0.0697(12) 0.0825(13) -0.0423(11) -0.0161(11) -0.0061(11)
O4 0.0574(10) 0.1041(14) 0.1104(15) -0.0579(12) -0.0365(10) -0.0056(9)
O7 0.0510(11) 0.1003(14) 0.1066(15) -0.0516(12) -0.0227(10) -0.0057(9)
O5 0.0615(12) 0.1080(15) 0.1164(16) -0.0674(14) -0.0432(12) 0.0045(11)
C2 0.0465(12) 0.0596(13) 0.0534(13) -0.0375(11) -0.0127(10) 0.0007(10)
C3 0.0502(12) 0.0431(11) 0.0499(12) -0.0228(10) -0.0200(10) -0.0045(9)
C4 0.0550(13) 0.0438(11) 0.0484(13) -0.0215(10) -0.0199(10) -0.0037(9)
C5 0.0541(13) 0.0491(12) 0.0561(14) -0.0266(11) -0.0201(11) -0.0047(10)
C6 0.0495(12) 0.0486(12) 0.0446(12) -0.0175(10) -0.0113(10) -0.0078(10)
C7 0.0466(12) 0.0495(12) 0.0523(13) -0.0237(10) -0.0152(10) -0.0018(9)
C8 0.0555(13) 0.0424(11) 0.0490(13) -0.0203(10) -0.0212(10) -0.0055(9)
C9 0.0616(14) 0.0617(14) 0.0605(15) -0.0338(12) -0.0236(12) -0.0075(11)
C10 0.0525(13) 0.0463(12) 0.0562(14) -0.0226(10) -0.0199(11) -0.0042(9)
C11 0.0573(13) 0.0536(13) 0.0613(15) -0.0338(12) -0.0125(11) -0.0032(10)
C12 0.0546(13) 0.0508(12) 0.0576(14) -0.0273(11) -0.0153(11) -0.0020(10)
C13 0.0595(14) 0.0507(12) 0.0650(15) -0.0343(11) -0.0247(11) -0.0042(10)
C14 0.0576(14) 0.0704(15) 0.0541(14) -0.0387(12) -0.0157(11) -0.0081(12)
C15 0.0515(13) 0.0527(12) 0.0557(14) -0.0232(11) -0.0225(11) -0.0044(10)
C16 0.0464(12) 0.0507(12) 0.0510(13) -0.0191(10) -0.0121(10) -0.0060(10)
C17 0.0517(13) 0.0551(13) 0.0699(16) -0.0340(12) -0.0260(11) -0.0055(10)
C18 0.0645(15) 0.0598(14) 0.0645(15) -0.0375(12) -0.0282(12) -0.0024(11)
C19 0.0567(14) 0.0573(13) 0.0505(13) -0.0242(11) -0.0177(11) -0.0050(11)
C20 0.0588(14) 0.0588(13) 0.0521(14) -0.0303(11) -0.0171(11) -0.0015(11)
C21 0.0547(15) 0.0556(14) 0.0590(15) -0.0172(12) -0.0170(12) -0.0107(11)
C22 0.0595(14) 0.0677(15) 0.0728(16) -0.0429(13) -0.0314(12) 0.0053(11)
C23 0.0560(14) 0.0626(14) 0.0581(14) -0.0332(12) -0.0073(11) -0.0067(11)
C24 0.0436(12) 0.0661(15) 0.0610(15) -0.0316(12) -0.0061(11) -0.0034(10)
C25 0.0754(17) 0.0616(15) 0.0639(16) -0.0406(13) -0.0157(14) -0.0080(13)
C26 0.0707(15) 0.0607(14) 0.0600(15) -0.0301(12) -0.0282(12) -0.0046(11)
C27 0.0601(14) 0.0641(15) 0.0781(17) -0.0441(13) -0.0257(13) -0.0038(11)
C28 0.0597(15) 0.0633(14) 0.0703(16) -0.0338(12) -0.0301(12) -0.0090(11)
C29 0.0517(14) 0.0756(17) 0.0753(17) -0.0395(14) -0.0215(13) -0.0043(12)
C30 0.0530(14) 0.0608(14) 0.0586(15) -0.0224(12) -0.0228(11) -0.0058(11)
C31 0.0651(15) 0.0763(16) 0.0552(15) -0.0332(13) -0.0192(12) -0.0103(12)
C32 0.0570(14) 0.0634(14) 0.0668(16) -0.0288(13) -0.0272(12) -0.0037(11)
C33 0.0546(14) 0.0649(14) 0.0756(17) -0.0421(13) -0.0181(12) 0.0040(11)
C34 0.0679(17) 0.0803(19) 0.0712(17) -0.0493(15) 0.0010(13) -0.0131(14)
C35 0.0578(15) 0.0790(18) 0.0740(18) -0.0393(15) -0.0096(13) -0.0161(13)
C36 0.0473(13) 0.0744(16) 0.0819(18) -0.0423(14) -0.0204(12) 0.0039(11)
C37 0.0721(17) 0.0655(15) 0.098(2) -0.0447(15) -0.0090(15) -0.0185(13)
C38 0.0748(18) 0.0745(18) 0.0836(19) -0.0537(16) -0.0070(15) 0.0003(14)
C39 0.0873(19) 0.0793(18) 0.087(2) -0.0298(15) -0.0396(16) -0.0231(15)
C40 0.0567(16) 0.115(2) 0.099(2) -0.0605(19) -0.0168(15) 0.0060(15)
C41 0.141(3) 0.076(2) 0.111(3) -0.0512(19) -0.017(2) 0.024(2)

loop_
_atom_type_symbol
_atom_type_description
_atom_type_scat_dispersion_real
_atom_type_scat_dispersion_imag
_atom_type_scat_source
C C 0.0033 0.0016 'International Tables Vol C Tables 4.2.6.8 and 6.1.1.4'
H H 0.0000 0.0000 'International Tables Vol C Tables 4.2.6.8 and 6.1.1.4'
O O 0.0106 0.0060 'International Tables Vol C Tables 4.2.6.8 and 6.1.1.4'

loop_
_geom_angle_atom_site_label_1
_geom_angle_atom_site_label_2
_geom_angle_atom_site_label_3
_geom_angle
_geom_angle_site_symmetry_1
_geom_angle_site_symmetry_3
_geom_angle_publ_flag
C10 O1 H1 109.5 . . ?
C11 O2 C37 118.00(19) . . ?
C30 O3 C40 117.17(19) . . ?
C21 O8 C39 117.0(2) . . ?
C25 O6 C41 116.7(2) . . ?
C32 O5 H5A 109(2) . . ?
C9 C2 C22 116.8(2) . . ?
C9 C2 C20 121.34(18) . . ?
C22 C2 C20 121.80(19) . . ?
C5 C3 C13 121.23(19) . . ?
C5 C3 C8 120.23(17) . . ?
C13 C3 C8 118.54(19) . . ?
C10 C4 C8 118.47(19) . . ?
C10 C4 C20 119.71(19) . . ?
C8 C4 C20 121.82(17) . . ?
C15 C5 C3 121.6(2) . . ?
C15 C5 H5 119.2 . . ?
C3 C5 H5 119.2 . . ?
C23 C6 C7 117.77(18) . . ?
C23 C6 C19 123.0(2) . . ?
C7 C6 C19 119.2(2) . . ?
C12 C7 C33 121.3(2) . . ?
C12 C7 C6 119.1(2) . . ?
C33 C7 C6 119.58(19) . . ?
C4 C8 C18 123.34(19) . . ?
C4 C8 C3 120.00(17) . . ?
C18 C8 C3 116.7(2) . . ?
C26 C9 C2 121.91(19) . . ?
C26 C9 H9 119.0 . . ?
C2 C9 H9 119.0 . . ?
O1 C10 C4 117.97(19) . . ?
O1 C10 C17 120.77(18) . . ?
C4 C10 C17 121.3(2) . . ?
O2 C11 C27 124.86(19) . . ?
O2 C11 C26 115.6(2) . . ?
C27 C11 C26 119.5(2) . . ?
C16 C12 C7 121.9(2) . . ?
C16 C12 H12 119.1 . . ?
C7 C12 H12 119.1 . . ?
C17 C13 C3 120.93(19) . . ?
C17 C13 H13 119.5 . . ?
C3 C13 H13 119.5 . . ?
C34 C14 C29 116.3(2) . . ?
C34 C14 C31 122.0(2) . . ?
C29 C14 C31 121.7(2) . . ?
C5 C15 C28 118.4(2) . . ?
C5 C15 C30 121.9(2) . . ?
C28 C15 C30 119.76(18) . . ?
C12 C16 C24 119.06(19) . . ?
C12 C16 C21 121.8(2) . . ?
C24 C16 C21 119.2(2) . . ?
C13 C17 C10 120.80(18) . . ?
C13 C17 H17 119.6 . . ?
C10 C17 H17 119.6 . . ?
C28 C18 C8 122.0(2) . . ?
C28 C18 H18 119.0 . . ?
C8 C18 H18 119.0 . . ?
C32 C19 C6 118.2(2) . . ?
C32 C19 C31 120.32(19) . . ?
C6 C19 C31 121.4(2) . . ?
C2 C20 C4 114.18(17) . . ?
C2 C20 H20A 108.7 . . ?
C4 C20 H20A 108.7 . . ?
C2 C20 H20B 108.7 . . ?
C4 C20 H20B 108.7 . . ?
H20A C20 H20B 107.6 . . ?
O7 C21 O8 122.7(2) . . ?
O7 C21 C16 123.9(2) . . ?
O8 C21 C16 113.3(2) . . ?
C27 C22 C2 122.4(2) . . ?
C27 C22 H22 118.8 . . ?
C2 C22 H22 118.8 . . ?
C24 C23 C6 121.8(2) . . ?
C24 C23 H23 119.1 . . ?
C6 C23 H23 119.1 . . ?
C23 C24 C16 120.4(2) . . ?
C23 C24 H24 119.8 . . ?
C16 C24 H24 119.8 . . ?
O6 C25 C38 124.9(2) . . ?
O6 C25 C35 116.1(2) . . ?
C38 C25 C35 119.0(2) . . ?
C9 C26 C11 120.1(2) . . ?
C9 C26 H26 119.9 . . ?
C11 C26 H26 119.9 . . ?
C11 C27 C22 119.28(19) . . ?
C11 C27 H27 120.4 . . ?
C22 C27 H27 120.4 . . ?
C18 C28 C15 121.07(18) . . ?
C18 C28 H28 119.5 . . ?
C15 C28 H28 119.5 . . ?
C35 C29 C14 121.6(2) . . ?
C35 C29 H29 119.2 . . ?
C14 C29 H29 119.2 . . ?
O4 C30 O3 122.1(2) . . ?
O4 C30 C15 124.6(2) . . ?
O3 C30 C15 113.25(18) . . ?
C14 C31 C19 113.92(19) . . ?
C14 C31 H31A 108.8 . . ?
C19 C31 H31A 108.8 . . ?
C14 C31 H31B 108.8 . . ?
C19 C31 H31B 108.8 . . ?
H31A C31 H31B 107.7 . . ?
O5 C32 C19 117.7(2) . . ?
O5 C32 C36 119.9(2) . . ?
C19 C32 C36 122.3(2) . . ?
C36 C33 C7 120.5(2) . . ?
C36 C33 H33 119.8 . . ?
C7 C33 H33 119.8 . . ?
C14 C34 C38 123.0(2) . . ?
C14 C34 H34 118.5 . . ?
C38 C34 H34 118.5 . . ?
C29 C35 C25 120.7(2) . . ?
C29 C35 H35 119.7 . . ?
C25 C35 H35 119.7 . . ?
C33 C36 C32 120.1(2) . . ?
C33 C36 H36 119.9 . . ?
C32 C36 H36 119.9 . . ?
O2 C37 H37A 109.5 . . ?
O2 C37 H37B 109.5 . . ?
H37A C37 H37B 109.5 . . ?
O2 C37 H37C 109.5 . . ?
H37A C37 H37C 109.5 . . ?
H37B C37 H37C 109.5 . . ?
C25 C38 C34 119.5(3) . . ?
C25 C38 H38 120.3 . . ?
C34 C38 H38 120.3 . . ?
O8 C39 H39A 109.5 . . ?
O8 C39 H39B 109.5 . . ?
H39A C39 H39B 109.5 . . ?
O8 C39 H39C 109.5 . . ?
H39A C39 H39C 109.5 . . ?
H39B C39 H39C 109.5 . . ?
O3 C40 H40A 109.5 . . ?
O3 C40 H40B 109.5 . . ?
H40A C40 H40B 109.5 . . ?
O3 C40 H40C 109.5 . . ?
H40A C40 H40C 109.5 . . ?
H40B C40 H40C 109.5 . . ?
O6 C41 H41A 109.5 . . ?
O6 C41 H41B 109.5 . . ?
H41A C41 H41B 109.5 . . ?
O6 C41 H41C 109.5 . . ?
H41A C41 H41C 109.5 . . ?
H41B C41 H41C 109.5 . . ?

loop_
_geom_bond_atom_site_label_1
_geom_bond_atom_site_label_2
_geom_bond_distance
_geom_bond_site_symmetry_2
_geom_bond_publ_flag
O1 C10 1.360(3) . ?
O1 H1 0.8200 . ?
O2 C11 1.374(3) . ?
O2 C37 1.424(3) . ?
O3 C30 1.330(3) . ?
O3 C40 1.441(3) . ?
O8 C21 1.318(3) . ?
O8 C39 1.448(3) . ?
O6 C25 1.367(3) . ?
O6 C41 1.430(4) . ?
O4 C30 1.211(2) . ?
O7 C21 1.209(3) . ?
O5 C32 1.370(3) . ?
O5 H5A 0.821(13) . ?
C2 C9 1.383(3) . ?
C2 C22 1.386(3) . ?
C2 C20 1.509(3) . ?
C3 C5 1.398(3) . ?
C3 C13 1.416(2) . ?
C3 C8 1.427(3) . ?
C4 C10 1.387(3) . ?
C4 C8 1.421(3) . ?
C4 C20 1.514(3) . ?
C5 C15 1.376(3) . ?
C5 H5 0.9300 . ?
C6 C23 1.409(3) . ?
C6 C7 1.420(3) . ?
C6 C19 1.429(3) . ?
C7 C12 1.405(3) . ?
C7 C33 1.409(3) . ?
C8 C18 1.423(3) . ?
C9 C26 1.371(3) . ?
C9 H9 0.9300 . ?
C10 C17 1.403(3) . ?
C11 C27 1.378(3) . ?
C11 C26 1.384(3) . ?
C12 C16 1.368(3) . ?
C12 H12 0.9300 . ?
C13 C17 1.350(3) . ?
C13 H13 0.9300 . ?
C14 C34 1.378(3) . ?
C14 C29 1.393(3) . ?
C14 C31 1.500(3) . ?
C15 C28 1.418(3) . ?
C15 C30 1.460(3) . ?
C16 C24 1.404(3) . ?
C16 C21 1.480(3) . ?
C17 H17 0.9300 . ?
C18 C28 1.352(3) . ?
C18 H18 0.9300 . ?
C19 C32 1.373(3) . ?
C19 C31 1.516(3) . ?
C20 H20A 0.9700 . ?
C20 H20B 0.9700 . ?
C22 C27 1.381(3) . ?
C22 H22 0.9300 . ?
C23 C24 1.368(3) . ?
C23 H23 0.9300 . ?
C24 H24 0.9300 . ?
C25 C38 1.370(4) . ?
C25 C35 1.384(3) . ?
C26 H26 0.9300 . ?
C27 H27 0.9300 . ?
C28 H28 0.9300 . ?
C29 C35 1.371(3) . ?
C29 H29 0.9300 . ?
C31 H31A 0.9700 . ?
C31 H31B 0.9700 . ?
C32 C36 1.398(3) . ?
C33 C36 1.356(3) . ?
C33 H33 0.9300 . ?
C34 C38 1.382(3) . ?
C34 H34 0.9300 . ?
C35 H35 0.9300 . ?
C36 H36 0.9300 . ?
C37 H37A 0.9600 . ?
C37 H37B 0.9600 . ?
C37 H37C 0.9600 . ?
C38 H38 0.9300 . ?
C39 H39A 0.9600 . ?
C39 H39B 0.9600 . ?
C39 H39C 0.9600 . ?
C40 H40A 0.9600 . ?
C40 H40B 0.9600 . ?
C40 H40C 0.9600 . ?
C41 H41A 0.9600 . ?
C41 H41B 0.9600 . ?
C41 H41C 0.9600 . ?
